data_4073788
loop_
_publ_author_name
'Chaudhury, Subhabrata'
'Li, Shukun'
'Bennett, Dennis W.'
'Siddiquee, Tasneem'
'Haworth, Daniel T.'
'Donaldson, William A.'

_publ_section_title
;
 Preparation, Characterization, and Reactivity of
 (3-Methylpentadienyl)iron(1+) Cations
;
_journal_issue 22
_journal_name_full Organometallics
_journal_page_first 5295
_journal_paper_doi 10.1021/om7006248
_journal_volume 26
_journal_year 2007
_chemical_absolute_configuration ad
_chemical_compound_source 'synthesis as described'
_chemical_formula_moiety 'C27 H24 F6 O3 P2'
_chemical_formula_sum 'C27 H24 F6 Fe O3 P2'
_chemical_formula_weight 628.25
_chemical_name_systematic
;
 ?
;
_space_group_IT_number 19
_symmetry_cell_setting orthorhombic
_symmetry_Int_Tables_number 19
_symmetry_space_group_name_Hall 'P 2ac 2ab'
_symmetry_space_group_name_H-M 'P 21 21 21'
_atom_sites_solution_hydrogens geom
_atom_sites_solution_primary direct
_atom_sites_solution_secondary difmap
_audit_creation_date 2004-10-01T19:37:20-00:00
_audit_creation_method 'WinGX routine CIF_UPDATE'
_cell_angle_alpha 90.000(5)
_cell_angle_beta 90.000(5)
_cell_angle_gamma 90.000(5)
_cell_formula_units_Z 4
_cell_length_a 10.279(5)
_cell_length_b 12.861(5)
_cell_length_c 21.041(5)
_cell_measurement_reflns_used 48
_cell_measurement_temperature 293(2)
_cell_measurement_theta_max 12.44
_cell_measurement_theta_min 4.14
_cell_measurement_wavelength 0.71073
_cell_volume 2781.6(19)
_computing_cell_refinement 'Bruker Xscans'
_computing_data_collection 'Bruker Xscans'
_computing_data_reduction 'Bruker Xscans'
_computing_molecular_graphics 'Ortep-3 for Windows (Farrugia, 1997)'
_computing_publication_material 'WinGX publication routines (Farrugia, 1999)'
_computing_structure_refinement 'SHELXL-97 (Sheldrick, 1997)'
_computing_structure_solution 'SHELXS-97 (Sheldrick, 1997)'
_diffrn_ambient_temperature 293(2)
_diffrn_measured_fraction_theta_full 0.998
_diffrn_measured_fraction_theta_max 0.998
_diffrn_radiation_monochromator graphite
_diffrn_radiation_probe x-ray
_diffrn_radiation_type MoK\a
_diffrn_radiation_wavelength 0.71069
_diffrn_reflns_av_R_equivalents 0.0547
_diffrn_reflns_av_unetI/netI 0.0542
_diffrn_reflns_limit_h_max 12
_diffrn_reflns_limit_h_min -1
_diffrn_reflns_limit_k_max 1
_diffrn_reflns_limit_k_min -15
_diffrn_reflns_limit_l_max 25
_diffrn_reflns_limit_l_min -1
_diffrn_reflns_number 3559
_diffrn_reflns_theta_full 24.99
_diffrn_reflns_theta_max 24.99
_diffrn_reflns_theta_min 1.86
_exptl_absorpt_coefficient_mu 0.725
_exptl_absorpt_correction_T_max 0.2614
_exptl_absorpt_correction_T_min 0.3809
_exptl_absorpt_correction_type psi-scan
_exptl_crystal_colour yellow
_exptl_crystal_density_diffrn 1.5
_exptl_crystal_density_method 'not measured'
_exptl_crystal_description 'rectangular solid'
_exptl_crystal_F_000 1280
_exptl_crystal_size_max 0.44
_exptl_crystal_size_mid 0.4
_exptl_crystal_size_min 0.35
_refine_diff_density_max 0.784
_refine_diff_density_min -0.426
_refine_diff_density_rms 0.074
_refine_ls_abs_structure_details 'Flack H D (1983), Acta Cryst. A39, 876-881'
_refine_ls_abs_structure_Flack 0.03(3)
_refine_ls_extinction_method none
_refine_ls_goodness_of_fit_ref 1.058
_refine_ls_hydrogen_treatment mixed
_refine_ls_matrix_type full
_refine_ls_number_parameters 352
_refine_ls_number_reflns 3353
_refine_ls_number_restraints 0
_refine_ls_restrained_S_all 1.058
_refine_ls_R_factor_all 0.0753
_refine_ls_R_factor_gt 0.0563
_refine_ls_shift/su_max 0.158
_refine_ls_shift/su_mean 0.011
_refine_ls_structure_factor_coef Fsqd
_refine_ls_weighting_details 'calc w=1/[\s^2^(Fo^2^)+(0.0794P)^2^+1.4285P] where P=(Fo^2^+2Fc^2^)/3'
_refine_ls_weighting_scheme calc
_refine_ls_wR_factor_gt 0.1307
_refine_ls_wR_factor_ref 0.1424
_reflns_number_gt 2691
_reflns_number_total 3353
_reflns_threshold_expression >2sigma(I)
_cod_data_source_file om7006248-file003.cif
_cod_data_source_block donald8
_cod_database_code 4073788

loop_
_symmetry_equiv_pos_as_xyz
'x, y, z'
'-x+1/2, -y, z+1/2'
'x+1/2, -y+1/2, -z'
'-x, y+1/2, -z+1/2'

loop_
_atom_site_label
_atom_site_type_symbol
_atom_site_fract_x
_atom_site_fract_y
_atom_site_fract_z
_atom_site_U_iso_or_equiv
_atom_site_adp_type
_atom_site_occupancy
_atom_site_symmetry_multiplicity
_atom_site_calc_flag
_atom_site_refinement_flags
Fe1 Fe 0.26378(9) -0.10707(7) 0.29594(4) 0.0438(3) Uani 1 1 d .
P1 P 0.39462(16) -0.07378(12) 0.07907(7) 0.0369(4) Uani 1 1 d .
P2 P 0.74476(18) -0.03896(15) 0.34964(8) 0.0522(5) Uani 1 1 d .
F5 F 0.6551(5) -0.1174(5) 0.3882(2) 0.1020(18) Uani 1 1 d .
C8 C 0.1804(7) -0.1327(6) 0.3705(3) 0.0508(17) Uani 1 1 d .
O8 O 0.1287(5) -0.1497(4) 0.4162(2) 0.0692(15) Uani 1 1 d .
F6 F 0.8368(5) 0.0358(4) 0.3100(2) 0.0977(17) Uani 1 1 d .
C5 C 0.3387(7) -0.1374(5) 0.1508(3) 0.0442(15) Uani 1 1 d .
H5A H 0.2613 -0.1778 0.1414 0.053 Uiso 1 1 calc R
H5B H 0.4054 -0.1848 0.1658 0.053 Uiso 1 1 calc R
C16 C 0.5443(6) -0.0070(5) 0.0942(3) 0.0424(15) Uani 1 1 d .
C17 C 0.6206(7) -0.0322(5) 0.1471(3) 0.0484(16) Uani 1 1 d .
H17 H 0.5908 -0.081 0.1763 0.058 Uiso 1 1 calc R
C10 C 0.4167(6) -0.1684(5) 0.0172(3) 0.0397(15) Uani 1 1 d .
C4 C 0.3078(6) -0.0577(5) 0.2029(3) 0.0432(15) Uani 1 1 d .
H4 H 0.3651 0.0031 0.2018 0.052 Uiso 1 1 calc R
C22 C 0.2726(6) 0.0153(4) 0.0519(2) 0.0348(13) Uani 1 1 d .
F2 F 0.8622(6) -0.0645(5) 0.3942(3) 0.128(2) Uani 1 1 d .
C19 C 0.7837(7) 0.0875(5) 0.1122(3) 0.0545(18) Uani 1 1 d .
H19 H 0.8643 0.1188 0.1181 0.065 Uiso 1 1 calc R
F1 F 0.7846(7) -0.1300(5) 0.3056(3) 0.141(3) Uani 1 1 d .
C23 C 0.2681(7) 0.1167(5) 0.0757(3) 0.0468(15) Uani 1 1 d .
H23 H 0.3318 0.1407 0.1035 0.056 Uiso 1 1 calc R
C21 C 0.5889(7) 0.0685(5) 0.0530(3) 0.0487(16) Uani 1 1 d .
H21 H 0.5362 0.0896 0.0195 0.058 Uiso 1 1 calc R
C7 C 0.3318(8) 0.0120(7) 0.3282(3) 0.061(2) Uani 1 1 d .
O9 O 0.4776(6) -0.2560(4) 0.3019(4) 0.0893(19) Uani 1 1 d .
C27 C 0.1785(7) -0.0187(5) 0.0101(3) 0.0524(17) Uani 1 1 d .
H27 H 0.1823 -0.0861 -0.0057 0.063 Uiso 1 1 calc R
C1 C 0.1466(8) -0.2156(7) 0.2492(3) 0.061(2) Uani 1 1 d .
H1A H 0.1828 -0.2479 0.2115 0.074 Uiso 1 1 calc R
H1B H 0.0973 -0.263 0.2758 0.074 Uiso 1 1 calc R
C20 C 0.7100(7) 0.1134(6) 0.0606(3) 0.0555(18) Uani 1 1 d .
H20 H 0.7411 0.1607 0.0308 0.067 Uiso 1 1 calc R
C9 C 0.3971(8) -0.1964(6) 0.3017(4) 0.0578(18) Uani 1 1 d .
C15 C 0.4830(8) -0.1396(6) -0.0379(3) 0.061(2) Uani 1 1 d .
H15 H 0.5225 -0.0747 -0.0407 0.073 Uiso 1 1 calc R
F4 F 0.6314(6) -0.0204(6) 0.3024(3) 0.144(3) Uani 1 1 d .
C18 C 0.7392(7) 0.0147(6) 0.1561(3) 0.0569(18) Uani 1 1 d .
H18 H 0.7895 -0.002 0.1914 0.068 Uiso 1 1 calc R
F3 F 0.7050(10) 0.0517(5) 0.3927(4) 0.172(4) Uani 1 1 d .
C24 C 0.1650(8) 0.1816(6) 0.0567(4) 0.060(2) Uani 1 1 d .
H24 H 0.1587 0.2489 0.0727 0.071 Uiso 1 1 calc R
C25 C 0.0740(8) 0.1456(6) 0.0147(4) 0.061(2) Uani 1 1 d .
H25 H 0.0074 0.1897 0.0018 0.074 Uiso 1 1 calc R
C14 C 0.4894(9) -0.2084(7) -0.0884(4) 0.071(2) Uani 1 1 d .
H14 H 0.5339 -0.1895 -0.1251 0.085 Uiso 1 1 calc R
C26 C 0.0780(7) 0.0467(6) -0.0088(4) 0.064(2) Uani 1 1 d .
H26 H 0.0146 0.0234 -0.0369 0.077 Uiso 1 1 calc R
O7 O 0.3693(7) 0.0881(5) 0.3477(3) 0.0859(18) Uani 1 1 d .
C11 C 0.3611(9) -0.2653(5) 0.0207(4) 0.063(2) Uani 1 1 d .
H11 H 0.3187 -0.2861 0.0576 0.076 Uiso 1 1 calc R
C13 C 0.4318(9) -0.3028(6) -0.0849(4) 0.071(2) Uani 1 1 d .
H13 H 0.4354 -0.348 -0.1194 0.085 Uiso 1 1 calc R
C6 C 0.1288(9) 0.0789(7) 0.2236(4) 0.085(3) Uani 1 1 d .
H6A H 0.1944 0.1244 0.2068 0.127 Uiso 1 1 calc R
H6B H 0.111 0.0972 0.267 0.127 Uiso 1 1 calc R
H6C H 0.0508 0.0855 0.1989 0.127 Uiso 1 1 calc R
C2 C 0.0966(7) -0.1152(8) 0.2421(3) 0.064(2) Uani 1 1 d .
H2 H 0.0133 -0.0983 0.2623 0.077 Uiso 1 1 calc R
C12 C 0.3684(10) -0.3317(6) -0.0307(4) 0.075(3) Uani 1 1 d .
H12 H 0.3296 -0.3969 -0.0284 0.089 Uiso 1 1 calc R
C3 C 0.1767(7) -0.0326(6) 0.2207(3) 0.0506(18) Uani 1 1 d .

loop_
_atom_site_aniso_label
_atom_site_aniso_U_11
_atom_site_aniso_U_22
_atom_site_aniso_U_33
_atom_site_aniso_U_23
_atom_site_aniso_U_13
_atom_site_aniso_U_12
Fe1 0.0451(5) 0.0558(5) 0.0303(4) 0.0026(4) 0.0019(4) -0.0063(5)
P1 0.0408(9) 0.0407(8) 0.0293(7) 0.0004(7) 0.0047(7) -0.0023(8)
P2 0.0432(9) 0.0704(11) 0.0429(8) -0.0061(8) 0.0036(9) -0.0018(11)
F5 0.086(3) 0.137(5) 0.083(3) 0.008(4) 0.020(3) -0.036(4)
C8 0.050(4) 0.062(4) 0.040(4) 0.003(3) -0.003(3) -0.007(4)
O8 0.073(4) 0.100(4) 0.034(2) 0.010(3) 0.018(3) -0.005(3)
F6 0.104(4) 0.098(3) 0.091(4) 0.019(3) 0.005(3) -0.035(3)
C5 0.060(4) 0.039(3) 0.034(3) 0.006(3) 0.007(3) -0.004(3)
C16 0.050(4) 0.046(3) 0.031(3) -0.006(3) 0.008(3) 0.003(3)
C17 0.049(4) 0.063(4) 0.034(3) 0.010(3) 0.004(3) -0.001(4)
C10 0.042(4) 0.039(3) 0.038(3) 0.001(3) 0.004(3) 0.003(3)
C4 0.050(4) 0.046(3) 0.033(3) 0.010(3) 0.003(3) -0.006(3)
C22 0.031(3) 0.042(3) 0.032(3) 0.002(3) 0.002(3) -0.003(3)
F2 0.100(4) 0.138(5) 0.146(5) 0.051(5) -0.066(4) -0.031(4)
C19 0.045(4) 0.062(4) 0.057(4) -0.011(4) -0.007(3) -0.004(4)
F1 0.141(5) 0.127(5) 0.156(6) -0.085(5) 0.073(5) -0.043(4)
C23 0.054(4) 0.047(3) 0.038(3) -0.001(3) 0.000(3) 0.000(4)
C21 0.054(4) 0.053(4) 0.039(3) 0.006(3) -0.007(3) -0.004(4)
C7 0.065(5) 0.076(5) 0.041(4) 0.003(4) 0.002(4) -0.002(5)
O9 0.071(4) 0.084(4) 0.113(5) 0.002(4) 0.000(4) 0.016(4)
C27 0.054(4) 0.047(4) 0.057(4) -0.005(3) -0.002(4) -0.005(4)
C1 0.070(5) 0.075(5) 0.039(3) 0.004(4) 0.004(4) -0.037(5)
C20 0.058(4) 0.056(4) 0.053(4) 0.013(4) -0.004(3) -0.015(4)
C9 0.049(4) 0.070(5) 0.054(4) 0.009(4) 0.005(4) 0.001(4)
C15 0.083(6) 0.054(4) 0.046(4) -0.012(4) 0.022(4) -0.016(4)
F4 0.085(4) 0.208(7) 0.139(5) 0.058(6) -0.045(4) -0.021(5)
C18 0.051(4) 0.084(5) 0.035(3) 0.001(3) -0.009(3) 0.000(5)
F3 0.232(9) 0.121(5) 0.163(6) -0.067(5) 0.089(7) 0.007(6)
C24 0.071(5) 0.047(4) 0.060(4) 0.002(4) 0.012(4) 0.007(4)
C25 0.049(4) 0.069(5) 0.066(5) 0.019(4) 0.008(4) 0.012(4)
C14 0.089(6) 0.075(5) 0.050(4) -0.011(4) 0.028(4) -0.009(5)
C26 0.048(4) 0.081(6) 0.064(5) 0.005(4) -0.013(4) 0.001(4)
O7 0.101(5) 0.075(4) 0.081(4) -0.024(3) 0.000(4) -0.018(4)
C11 0.084(6) 0.046(4) 0.059(4) -0.003(4) 0.022(4) -0.003(4)
C13 0.095(7) 0.058(5) 0.060(5) -0.024(4) 0.011(5) -0.005(5)
C6 0.092(6) 0.105(7) 0.057(5) 0.020(5) 0.027(5) 0.042(6)
C2 0.038(4) 0.116(7) 0.038(4) 0.002(5) -0.001(3) -0.013(5)
C12 0.104(7) 0.050(4) 0.069(5) -0.019(4) 0.016(5) -0.020(5)
C3 0.047(4) 0.069(5) 0.035(3) 0.003(3) 0.006(3) 0.012(4)

loop_
_atom_type_symbol
_atom_type_description
_atom_type_scat_dispersion_real
_atom_type_scat_dispersion_imag
_atom_type_scat_source
C C 0.0033 0.0016 'International Tables Vol C Tables 4.2.6.8 and 6.1.1.4'
H H 0 0 'International Tables Vol C Tables 4.2.6.8 and 6.1.1.4'
O O 0.0106 0.006 'International Tables Vol C Tables 4.2.6.8 and 6.1.1.4'
F F 0.0171 0.0103 'International Tables Vol C Tables 4.2.6.8 and 6.1.1.4'
P P 0.1023 0.0942 'International Tables Vol C Tables 4.2.6.8 and 6.1.1.4'
Fe Fe 0.3463 0.8444 'International Tables Vol C Tables 4.2.6.8 and 6.1.1.4'

loop_
_geom_angle_atom_site_label_1
_geom_angle_atom_site_label_2
_geom_angle_atom_site_label_3
_geom_angle
C9 Fe1 C7 102.8(4)
C9 Fe1 C8 100.7(3)
C7 Fe1 C8 90.7(3)
C9 Fe1 C3 133.1(3)
C7 Fe1 C3 93.6(3)
C8 Fe1 C3 123.0(3)
C9 Fe1 C2 129.9(4)
C7 Fe1 C2 124.7(4)
C8 Fe1 C2 94.1(3)
C3 Fe1 C2 40.3(3)
C9 Fe1 C1 92.5(4)
C7 Fe1 C1 164.1(4)
C8 Fe1 C1 90.8(3)
C3 Fe1 C1 72.4(3)
C2 Fe1 C1 39.4(3)
C9 Fe1 C4 95.3(3)
C7 Fe1 C4 90.6(3)
C8 Fe1 C4 163.3(3)
C3 Fe1 C4 40.3(3)
C2 Fe1 C4 71.5(3)
C1 Fe1 C4 83.6(3)
C22 P1 C16 110.6(3)
C22 P1 C10 106.9(3)
C16 P1 C10 110.2(3)
C22 P1 C5 109.4(3)
C16 P1 C5 110.0(3)
C10 P1 C5 109.8(3)
F3 P2 F1 179.5(5)
F3 P2 F4 93.5(5)
F1 P2 F4 86.1(5)
F3 P2 F2 90.7(5)
F1 P2 F2 89.7(4)
F4 P2 F2 175.8(5)
F3 P2 F6 90.5(4)
F1 P2 F6 89.2(3)
F4 P2 F6 91.0(3)
F2 P2 F6 88.9(3)
F3 P2 F5 91.5(4)
F1 P2 F5 88.8(3)
F4 P2 F5 89.4(3)
F2 P2 F5 90.5(3)
F6 P2 F5 177.9(3)
O8 C8 Fe1 179.2(7)
C4 C5 P1 111.1(4)
C21 C16 C17 118.4(6)
C21 C16 P1 120.8(5)
C17 C16 P1 120.8(5)
C18 C17 C16 120.4(6)
C11 C10 C15 119.4(6)
C11 C10 P1 121.5(5)
C15 C10 P1 118.9(5)
C3 C4 C5 122.1(6)
C3 C4 Fe1 67.9(4)
C5 C4 Fe1 120.5(4)
C27 C22 C23 120.1(6)
C27 C22 P1 119.5(5)
C23 C22 P1 120.3(5)
C20 C19 C18 120.7(6)
C22 C23 C24 118.5(6)
C20 C21 C16 121.5(6)
O7 C7 Fe1 177.1(8)
C22 C27 C26 120.8(6)
C2 C1 Fe1 69.2(4)
C19 C20 C21 119.3(6)
O9 C9 Fe1 175.5(8)
C14 C15 C10 119.4(7)
C17 C18 C19 119.6(6)
C25 C24 C23 119.8(7)
C24 C25 C26 121.9(7)
C13 C14 C15 120.8(7)
C25 C26 C27 118.9(7)
C10 C11 C12 119.7(7)
C12 C13 C14 119.8(7)
C1 C2 C3 120.8(7)
C1 C2 Fe1 71.4(4)
C3 C2 Fe1 69.7(4)
C13 C12 C11 120.9(7)
C2 C3 C4 117.4(7)
C2 C3 C6 120.5(7)
C4 C3 C6 121.8(7)
C2 C3 Fe1 70.1(4)
C4 C3 Fe1 71.7(4)
C6 C3 Fe1 123.4(5)

loop_
_geom_bond_atom_site_label_1
_geom_bond_atom_site_label_2
_geom_bond_distance
Fe1 C9 1.792(8)
Fe1 C7 1.815(9)
Fe1 C8 1.818(7)
Fe1 C3 2.056(7)
Fe1 C2 2.061(7)
Fe1 C1 2.090(7)
Fe1 C4 2.106(6)
P1 C22 1.792(6)
P1 C16 1.790(7)
P1 C10 1.797(6)
P1 C5 1.810(6)
P2 F3 1.532(6)
P2 F1 1.548(6)
P2 F4 1.550(6)
P2 F2 1.563(5)
P2 F6 1.586(5)
P2 F5 1.589(5)
C8 O8 1.121(7)
C5 C4 1.535(8)
C16 C21 1.379(9)
C16 C17 1.400(9)
C17 C18 1.374(10)
C10 C11 1.373(9)
C10 C15 1.394(9)
C4 C3 1.435(9)
C22 C27 1.379(9)
C22 C23 1.398(8)
C19 C20 1.365(9)
C19 C18 1.393(10)
C23 C24 1.407(10)
C21 C20 1.382(9)
C7 O7 1.129(9)
O9 C9 1.128(8)
C27 C26 1.389(10)
C1 C2 1.398(12)
C15 C14 1.384(10)
C24 C25 1.368(11)
C25 C26 1.365(11)
C14 C13 1.353(11)
C11 C12 1.381(10)
C13 C12 1.365(11)
C6 C3 1.517(11)
C2 C3 1.417(11)
